data_2222860
loop_
_publ_author_name
'Wang, Bo'

_publ_section_title
;
 Aquachloridobis[5-(2-pyridyl)-1<i>H</i>-tetrazolato-\k<i>N</i>^1^]iron(III)
;
_journal_coeditor_code RZ2339
_journal_issue 8
_journal_name_full 'Acta Crystallographica Section E'
_journal_page_first m861
_journal_paper_doi 10.1107/S160053680902443X
_journal_volume 65
_journal_year 2009
_chemical_formula_iupac '[Fe (C6 H4 N5)2 Cl (H2 O)]'
_chemical_formula_moiety 'C12 H10 Cl Fe N10 O'
_chemical_formula_sum 'C12 H10 Cl Fe N10 O'
_chemical_formula_weight 401.60
_chemical_name_systematic
;
Aquachloridobis[5-(2-pyridyl)-1<i>H</i>-tetrazolato-\k<i>N</i>^1^]iron(III)
;
_space_group_IT_number 14
_symmetry_cell_setting monoclinic
_symmetry_space_group_name_Hall '-P 2ybc'
_symmetry_space_group_name_H-M 'P 1 21/c 1'
_atom_sites_solution_hydrogens geom
_atom_sites_solution_primary direct
_atom_sites_solution_secondary difmap
_audit_creation_method SHELXL-97
_cell_angle_alpha 90.00
_cell_angle_beta 113.85(3)
_cell_angle_gamma 90.00
_cell_formula_units_Z 4
_cell_length_a 17.072(3)
_cell_length_b 7.1905(14)
_cell_length_c 14.292(3)
_cell_measurement_reflns_used 3226
_cell_measurement_temperature 298(2)
_cell_measurement_theta_max 27.48
_cell_measurement_theta_min 3.12
_cell_volume 1604.6(7)
_computing_cell_refinement 'CrystalClear (Rigaku, 2005)'
_computing_data_collection 'CrystalClear (Rigaku, 2005)'
_computing_data_reduction 'CrystalClear (Rigaku, 2005)'
_computing_molecular_graphics 'SHELXTL/PC (Sheldrick, 2008)'
_computing_publication_material 'SHELXTL/PC (Sheldrick, 2008)'
_computing_structure_refinement 'SHELXL97 (Sheldrick, 2008)'
_computing_structure_solution 'SHELXS97 (Sheldrick, 2008)'
_diffrn_ambient_temperature 298(2)
_diffrn_detector_area_resol_mean 13.6612
_diffrn_measured_fraction_theta_full 0.999
_diffrn_measured_fraction_theta_max 0.999
_diffrn_measurement_device_type 'Rigaku Mercury2'
_diffrn_measurement_method 'CCD profile fitting'
_diffrn_radiation_monochromator graphite
_diffrn_radiation_source 'fine-focus sealed tube'
_diffrn_radiation_type MoK\a
_diffrn_radiation_wavelength 0.71073
_diffrn_reflns_av_R_equivalents 0.0400
_diffrn_reflns_av_sigmaI/netI 0.0315
_diffrn_reflns_limit_h_max 22
_diffrn_reflns_limit_h_min -22
_diffrn_reflns_limit_k_max 9
_diffrn_reflns_limit_k_min -9
_diffrn_reflns_limit_l_max 18
_diffrn_reflns_limit_l_min -18
_diffrn_reflns_number 15693
_diffrn_reflns_theta_full 27.48
_diffrn_reflns_theta_max 27.48
_diffrn_reflns_theta_min 3.12
_exptl_absorpt_coefficient_mu 1.132
_exptl_absorpt_correction_T_max 0.894
_exptl_absorpt_correction_T_min 0.867
_exptl_absorpt_correction_type multi-scan
_exptl_absorpt_process_details '(CrystalClear; Rigaku, 2005)'
_exptl_crystal_colour colourless
_exptl_crystal_density_diffrn 1.662
_exptl_crystal_density_method 'not measured'
_exptl_crystal_description block
_exptl_crystal_F_000 812
_exptl_crystal_size_max 0.15
_exptl_crystal_size_mid 0.10
_exptl_crystal_size_min 0.10
_refine_diff_density_max 0.333
_refine_diff_density_min -0.366
_refine_ls_extinction_method none
_refine_ls_goodness_of_fit_ref 1.132
_refine_ls_hydrogen_treatment constr
_refine_ls_matrix_type full
_refine_ls_number_parameters 226
_refine_ls_number_reflns 3678
_refine_ls_number_restraints 0
_refine_ls_restrained_S_all 1.132
_refine_ls_R_factor_all 0.0416
_refine_ls_R_factor_gt 0.0344
_refine_ls_shift/su_max 0.000
_refine_ls_shift/su_mean 0.000
_refine_ls_structure_factor_coef Fsqd
_refine_ls_weighting_details 'calc w=1/[\s^2^(Fo^2^)+(0.0265P)^2^+0.8976P] where P=(Fo^2^+2Fc^2^)/3'
_refine_ls_weighting_scheme calc
_refine_ls_wR_factor_gt 0.0770
_refine_ls_wR_factor_ref 0.0798
_reflns_number_gt 3226
_reflns_number_total 3678
_reflns_threshold_expression I>2\s(I)
_cod_data_source_file rz2339.cif
_cod_data_source_block I
_cod_original_sg_symbol_H-M 'P 21/c'
_cod_database_code 2222860
_cod_database_fobs_code 2222860

loop_
_symmetry_equiv_pos_as_xyz
'x, y, z'
'-x, y+1/2, -z+1/2'
'-x, -y, -z'
'x, -y-1/2, z-1/2'

loop_
_atom_site_type_symbol
_atom_site_label
_atom_site_fract_x
_atom_site_fract_y
_atom_site_fract_z
_atom_site_U_iso_or_equiv
_atom_site_adp_type
_atom_site_calc_flag
_atom_site_refinement_flags
_atom_site_occupancy
_atom_site_disorder_assembly
_atom_site_disorder_group
Fe Fe1 0.244652(16) 0.52062(4) 0.23914(2) 0.02111(9) Uani d . 1 . .
Cl Cl1 0.23959(4) 0.25457(8) 0.15658(4) 0.04015(15) Uani d . 1 . .
O O1W 0.24124(9) 0.4003(2) 0.36157(10) 0.0298(3) Uani d . 1 . .
H H1WA 0.2559 0.2685 0.3733 0.045 Uiso d R 1 . .
H H1WB 0.2346 0.4617 0.4065 0.045 Uiso d R 1 . .
N N6 0.10878(10) 0.5759(2) 0.17945(13) 0.0252(4) Uani d . 1 . .
N N2 0.26988(10) 0.7731(2) 0.32361(13) 0.0233(3) Uani d . 1 . .
N N1 0.38334(10) 0.5417(2) 0.30588(13) 0.0277(4) Uani d . 1 . .
N N4 0.28121(13) 1.0424(2) 0.39005(15) 0.0369(5) Uani d . 1 . .
C C11 0.07709(12) 0.6877(3) 0.09684(15) 0.0250(4) Uani d . 1 . .
N N10 0.13543(12) 0.8769(3) -0.00850(13) 0.0332(4) Uani d . 1 . .
N N3 0.22568(11) 0.9153(2) 0.33720(14) 0.0310(4) Uani d . 1 . .
N N7 0.22328(10) 0.6973(2) 0.11379(13) 0.0260(4) Uani d . 1 . .
N N9 0.21594(12) 0.8912(3) -0.00236(14) 0.0338(4) Uani d . 1 . .
N N8 0.26901(11) 0.7850(3) 0.07022(14) 0.0324(4) Uani d . 1 . .
N N5 0.36207(12) 0.9877(3) 0.41089(16) 0.0391(5) Uani d . 1 . .
C C5 0.41688(12) 0.6927(3) 0.36392(16) 0.0277(4) Uani d . 1 . .
C C6 0.35228(13) 0.8211(3) 0.36874(15) 0.0266(4) Uani d . 1 . .
C C12 0.14278(13) 0.7567(3) 0.06464(15) 0.0251(4) Uani d . 1 . .
C C10 -0.00933(13) 0.7286(3) 0.04887(17) 0.0345(5) Uani d . 1 . .
H H10A -0.0299 0.8074 -0.0075 0.041 Uiso calc R 1 . .
C C4 0.50448(14) 0.7199(4) 0.41376(19) 0.0412(6) Uani d . 1 . .
H H4A 0.5264 0.8261 0.4527 0.049 Uiso calc R 1 . .
C C8 -0.03227(14) 0.5360(4) 0.1706(2) 0.0419(6) Uani d . 1 . .
H H8A -0.0686 0.4823 0.1970 0.050 Uiso calc R 1 . .
C C9 -0.06443(14) 0.6492(4) 0.08684(19) 0.0403(6) Uani d . 1 . .
H H9A -0.1229 0.6729 0.0555 0.048 Uiso calc R 1 . .
C C7 0.05448(14) 0.5021(3) 0.21553(18) 0.0370(5) Uani d . 1 . .
H H7A 0.0761 0.4255 0.2728 0.044 Uiso calc R 1 . .
C C3 0.55837(15) 0.5858(4) 0.4041(2) 0.0501(7) Uani d . 1 . .
H H3A 0.6174 0.6006 0.4367 0.060 Uiso calc R 1 . .
C C2 0.52448(15) 0.4307(4) 0.3465(2) 0.0524(7) Uani d . 1 . .
H H2A 0.5602 0.3387 0.3398 0.063 Uiso calc R 1 . .
C C1 0.43723(15) 0.4126(4) 0.2986(2) 0.0436(6) Uani d . 1 . .
H H1A 0.4146 0.3068 0.2595 0.052 Uiso calc R 1 . .

loop_
_atom_site_aniso_label
_atom_site_aniso_U_11
_atom_site_aniso_U_22
_atom_site_aniso_U_33
_atom_site_aniso_U_12
_atom_site_aniso_U_13
_atom_site_aniso_U_23
Fe1 0.01986(15) 0.01999(15) 0.02244(15) 0.00008(11) 0.00748(11) -0.00171(11)
Cl1 0.0484(3) 0.0314(3) 0.0355(3) 0.0008(2) 0.0116(3) -0.0137(2)
O1W 0.0454(9) 0.0204(7) 0.0275(7) 0.0062(6) 0.0188(7) 0.0003(6)
N6 0.0206(8) 0.0261(9) 0.0284(9) -0.0020(7) 0.0095(7) 0.0006(7)
N2 0.0231(8) 0.0186(8) 0.0289(9) 0.0013(6) 0.0114(7) -0.0012(7)
N1 0.0222(8) 0.0314(9) 0.0288(9) 0.0024(7) 0.0095(7) -0.0064(7)
N4 0.0465(11) 0.0195(9) 0.0431(11) 0.0034(8) 0.0165(9) -0.0044(8)
C11 0.0244(10) 0.0242(10) 0.0260(10) 0.0006(8) 0.0098(8) -0.0027(8)
N10 0.0421(11) 0.0280(10) 0.0302(9) 0.0018(8) 0.0155(8) 0.0042(8)
N3 0.0358(10) 0.0210(9) 0.0396(10) 0.0064(7) 0.0186(8) 0.0011(8)
N7 0.0255(8) 0.0282(9) 0.0279(9) -0.0033(7) 0.0145(7) 0.0021(7)
N9 0.0472(11) 0.0292(10) 0.0319(10) -0.0045(8) 0.0229(9) 0.0008(8)
N8 0.0349(10) 0.0340(10) 0.0348(10) -0.0060(8) 0.0210(8) -0.0001(8)
N5 0.0390(11) 0.0251(10) 0.0456(12) -0.0034(8) 0.0094(9) -0.0092(8)
C5 0.0237(10) 0.0301(11) 0.0272(10) -0.0002(8) 0.0080(8) -0.0018(9)
C6 0.0264(10) 0.0234(10) 0.0266(10) -0.0021(8) 0.0071(8) -0.0030(8)
C12 0.0292(10) 0.0224(10) 0.0238(10) -0.0002(8) 0.0108(8) -0.0005(8)
C10 0.0280(11) 0.0368(12) 0.0335(12) 0.0073(9) 0.0071(9) 0.0005(10)
C4 0.0252(11) 0.0490(15) 0.0417(13) -0.0075(10) 0.0056(10) -0.0078(11)
C8 0.0263(11) 0.0538(16) 0.0512(15) -0.0093(10) 0.0214(11) -0.0024(12)
C9 0.0198(10) 0.0519(16) 0.0456(14) 0.0028(10) 0.0094(10) -0.0113(12)
C7 0.0292(11) 0.0443(14) 0.0401(13) -0.0043(10) 0.0167(10) 0.0092(11)
C3 0.0188(11) 0.078(2) 0.0485(15) 0.0031(12) 0.0083(10) -0.0018(14)
C2 0.0288(12) 0.0694(19) 0.0582(17) 0.0176(12) 0.0168(12) -0.0098(15)
C1 0.0325(12) 0.0460(15) 0.0503(15) 0.0093(11) 0.0146(11) -0.0157(12)

loop_
_atom_type_symbol
_atom_type_description
_atom_type_scat_dispersion_real
_atom_type_scat_dispersion_imag
_atom_type_scat_source
C C 0.0033 0.0016 'International Tables Vol C Tables 4.2.6.8 and 6.1.1.4'
H H 0.0000 0.0000 'International Tables Vol C Tables 4.2.6.8 and 6.1.1.4'
N N 0.0061 0.0033 'International Tables Vol C Tables 4.2.6.8 and 6.1.1.4'
O O 0.0106 0.0060 'International Tables Vol C Tables 4.2.6.8 and 6.1.1.4'
Cl Cl 0.1484 0.1585 'International Tables Vol C Tables 4.2.6.8 and 6.1.1.4'
Fe Fe 0.3463 0.8444 'International Tables Vol C Tables 4.2.6.8 and 6.1.1.4'

loop_
_geom_angle_atom_site_label_1
_geom_angle_atom_site_label_2
_geom_angle_atom_site_label_3
_geom_angle_site_symmetry_1
_geom_angle_site_symmetry_3
_geom_angle
_geom_angle_publ_flag
O1W Fe1 N7 . . 164.20(6) ?
O1W Fe1 N2 . . 86.71(6) ?
N7 Fe1 N2 . . 83.89(7) ?
O1W Fe1 N6 . . 91.08(7) ?
N7 Fe1 N6 . . 76.34(7) ?
N2 Fe1 N6 . . 90.32(6) ?
O1W Fe1 N1 . . 93.38(7) ?
N7 Fe1 N1 . . 96.59(7) ?
N2 Fe1 N1 . . 75.90(6) ?
N6 Fe1 N1 . . 165.22(7) ?
O1W Fe1 Cl1 . . 94.84(5) ?
N7 Fe1 Cl1 . . 96.38(5) ?
N2 Fe1 Cl1 . . 171.26(5) ?
N6 Fe1 Cl1 . . 98.24(5) ?
N1 Fe1 Cl1 . . 95.41(5) ?
Fe1 O1W H1WA . . 118.7 ?
Fe1 O1W H1WB . . 121.3 ?
H1WA O1W H1WB . . 119.5 ?
C7 N6 C11 . . 118.60(17) ?
C7 N6 Fe1 . . 125.09(15) ?
C11 N6 Fe1 . . 116.26(13) ?
N3 N2 C6 . . 106.24(16) ?
N3 N2 Fe1 . . 137.95(13) ?
C6 N2 Fe1 . . 115.30(13) ?
C1 N1 C5 . . 118.19(19) ?
C1 N1 Fe1 . . 125.34(15) ?
C5 N1 Fe1 . . 116.35(13) ?
N3 N4 N5 . . 111.16(17) ?
N6 C11 C10 . . 122.05(19) ?
N6 C11 C12 . . 113.04(17) ?
C10 C11 C12 . . 124.90(19) ?
C12 N10 N9 . . 103.34(17) ?
N4 N3 N2 . . 107.37(16) ?
C12 N7 N8 . . 105.94(17) ?
C12 N7 Fe1 . . 115.35(13) ?
N8 N7 Fe1 . . 138.44(14) ?
N8 N9 N10 . . 111.58(17) ?
N9 N8 N7 . . 107.23(16) ?
C6 N5 N4 . . 103.55(17) ?
N1 C5 C4 . . 122.2(2) ?
N1 C5 C6 . . 113.45(17) ?
C4 C5 C6 . . 124.4(2) ?
N5 C6 N2 . . 111.68(19) ?
N5 C6 C5 . . 129.50(19) ?
N2 C6 C5 . . 118.81(18) ?
N10 C12 N7 . . 111.92(18) ?
N10 C12 C11 . . 129.17(19) ?
N7 C12 C11 . . 118.91(18) ?
C11 C10 C9 . . 118.4(2) ?
C11 C10 H10A . . 120.8 ?
C9 C10 H10A . . 120.8 ?
C3 C4 C5 . . 118.4(2) ?
C3 C4 H4A . . 120.8 ?
C5 C4 H4A . . 120.8 ?
C9 C8 C7 . . 119.3(2) ?
C9 C8 H8A . . 120.3 ?
C7 C8 H8A . . 120.3 ?
C8 C9 C10 . . 119.5(2) ?
C8 C9 H9A . . 120.2 ?
C10 C9 H9A . . 120.2 ?
N6 C7 C8 . . 122.1(2) ?
N6 C7 H7A . . 118.9 ?
C8 C7 H7A . . 118.9 ?
C2 C3 C4 . . 119.6(2) ?
C2 C3 H3A . . 120.2 ?
C4 C3 H3A . . 120.2 ?
C3 C2 C1 . . 119.2(2) ?
C3 C2 H2A . . 120.4 ?
C1 C2 H2A . . 120.4 ?
N1 C1 C2 . . 122.5(2) ?
N1 C1 H1A . . 118.8 ?
C2 C1 H1A . . 118.8 ?

loop_
_geom_bond_atom_site_label_1
_geom_bond_atom_site_label_2
_geom_bond_site_symmetry_2
_geom_bond_distance
_geom_bond_publ_flag
Fe1 O1W . 1.9737(14) ?
Fe1 N7 . 2.1041(17) ?
Fe1 N2 . 2.1256(16) ?
Fe1 N6 . 2.1602(17) ?
Fe1 N1 . 2.1708(18) ?
Fe1 Cl1 . 2.2308(7) ?
O1W H1WA . 0.9774 ?
O1W H1WB . 0.8241 ?
N6 C7 . 1.339(3) ?
N6 C11 . 1.347(3) ?
N2 N3 . 1.331(2) ?
N2 C6 . 1.334(2) ?
N1 C1 . 1.340(3) ?
N1 C5 . 1.345(3) ?
N4 N3 . 1.313(3) ?
N4 N5 . 1.348(3) ?
C11 C10 . 1.384(3) ?
C11 C12 . 1.461(3) ?
N10 C12 . 1.322(3) ?
N10 N9 . 1.345(3) ?
N7 C12 . 1.336(3) ?
N7 N8 . 1.337(2) ?
N9 N8 . 1.312(3) ?
N5 C6 . 1.321(3) ?
C5 C4 . 1.386(3) ?
C5 C6 . 1.461(3) ?
C10 C9 . 1.385(3) ?
C10 H10A . 0.9300 ?
C4 C3 . 1.377(4) ?
C4 H4A . 0.9300 ?
C8 C9 . 1.366(4) ?
C8 C7 . 1.377(3) ?
C8 H8A . 0.9300 ?
C9 H9A . 0.9300 ?
C7 H7A . 0.9300 ?
C3 C2 . 1.368(4) ?
C3 H3A . 0.9300 ?
C2 C1 . 1.371(3) ?
C2 H2A . 0.9300 ?
C1 H1A . 0.9300 ?

loop_
_geom_hbond_atom_site_label_D
_geom_hbond_atom_site_label_H
_geom_hbond_atom_site_label_A
_geom_hbond_site_symmetry_A
_geom_hbond_distance_DH
_geom_hbond_distance_HA
_geom_hbond_distance_DA
_geom_hbond_angle_DHA
O1W H1WA N4 1_545 0.98 1.67 2.652(2) 178.3
O1W H1WB N9 4_576 0.82 1.80 2.626(2) 175.7
